data_7242643
loop_
_publ_author_name
'Bertini, Simone'
'Rahaman, Motiar'
'Dutta, Abhijit'
'Schollhammer, Philippe'
'Rudnev, Alexander V.'
'Gloaguen, Fredric'
'Broekmann, Peter'
'Albrecht, Martin'

_publ_section_title
;
 Oxo-functionalised mesoionic NHC nickel complexes for selective
 electrocatalytic reduction of CO2 to formate
;
_journal_issue 9
_journal_name_full 'Green Chemistry'
_journal_page_first 3365
_journal_page_last 3373
_journal_paper_doi 10.1039/D1GC00388G
_journal_volume 23
_journal_year 2021
_chemical_formula_moiety 'C26 H32 N6 Ni O2, H2 O'
_chemical_formula_sum 'C26 H34 N6 Ni O3'
_chemical_formula_weight 537.3
_space_group_IT_number 14
_space_group_name_Hall '-P 2yn'
_space_group_name_H-M_alt 'P 1 21/n 1'
_symmetry_cell_setting monoclinic
_symmetry_Int_Tables_number 14
_symmetry_space_group_name_Hall '-P 2yn'
_symmetry_space_group_name_H-M 'P 1 21/n 1'
_atom_sites_solution_hydrogens mixed
_audit_creation_date 2017-04-20T16:10:17-00:00
_audit_creation_method 'WinGX routine CIF_UPDATE'
_audit_update_record
;
2021-03-24 deposited with the CCDC.	2021-04-12 downloaded from the CCDC.
;
_cell_angle_alpha 90
_cell_angle_beta 98.7980(10)
_cell_angle_gamma 90
_cell_formula_units_Z 8
_cell_length_a 12.88280(10)
_cell_length_b 18.5259(2)
_cell_length_c 22.3137(3)
_cell_measurement_reflns_used 11833
_cell_measurement_temperature 173(2)
_cell_measurement_theta_max 28.048
_cell_measurement_theta_min 2.021
_cell_volume 5262.85(10)
_computing_cell_refinement 'CrysAlisPro 1.171.38.41 (Rigaku OD, 2015)'
_computing_data_collection 'CrysAlisPro 1.171.38.41 (Rigaku OD, 2015)'
_computing_data_reduction 'CrysAlisPro 1.171.38.41 (Rigaku OD, 2015)'
_computing_structure_refinement 'SHELXL-2016/6 (Sheldrick, 2016)'
_diffrn_ambient_environment N~2~
_diffrn_ambient_temperature 173(2)
_diffrn_detector 'CCD plate'
_diffrn_detector_area_resol_mean 16.0965
_diffrn_detector_type Eos
_diffrn_measured_fraction_theta_full 1
_diffrn_measured_fraction_theta_max 0.901
_diffrn_measurement_device 'four-circle diffractometer'
_diffrn_measurement_device_type 'SuperNova, Single source at offset, Eos'
_diffrn_measurement_method '\w scans'
_diffrn_orient_matrix_type 'CrysAlisPro convention (1999,Acta A55,543-557)'
_diffrn_orient_matrix_UB_11 -0.003358
_diffrn_orient_matrix_UB_12 -0.0066688
_diffrn_orient_matrix_UB_13 0.0309337
_diffrn_orient_matrix_UB_21 0.0045832
_diffrn_orient_matrix_UB_22 -0.0376131
_diffrn_orient_matrix_UB_23 -0.0049693
_diffrn_orient_matrix_UB_31 0.0554299
_diffrn_orient_matrix_UB_32 0.0027029
_diffrn_orient_matrix_UB_33 0.0072519
_diffrn_radiation_monochromator mirror
_diffrn_radiation_probe x-ray
_diffrn_radiation_type MoK\a
_diffrn_radiation_wavelength 0.71073
_diffrn_reflns_av_R_equivalents 0.0288
_diffrn_reflns_av_unetI/netI 0.044
_diffrn_reflns_Laue_measured_fraction_full 1
_diffrn_reflns_Laue_measured_fraction_max 0.901
_diffrn_reflns_limit_h_max 16
_diffrn_reflns_limit_h_min -16
_diffrn_reflns_limit_k_max 23
_diffrn_reflns_limit_k_min -22
_diffrn_reflns_limit_l_max 17
_diffrn_reflns_limit_l_min -28
_diffrn_reflns_number 32666
_diffrn_reflns_point_group_measured_fraction_full 1
_diffrn_reflns_point_group_measured_fraction_max 0.901
_diffrn_reflns_theta_full 25.242
_diffrn_reflns_theta_max 28.193
_diffrn_reflns_theta_min 1.72
_diffrn_source 'micro-focus sealed X-ray tube'
_diffrn_source_type 'SuperNova (Mo) X-ray Source'
_exptl_absorpt_coefficient_mu 0.776
_exptl_absorpt_correction_T_max 0.943
_exptl_absorpt_correction_T_min 0.85
_exptl_absorpt_correction_type gaussian
_exptl_absorpt_process_details
;
        CrysAlisPro 1.171.38.41 (Rigaku Oxford Diffraction, 2015)
Numerical absorption correction based on gaussian integration over
                        a multifaceted crystal model
        Empirical absorption correction using spherical harmonics,
 implemented in SCALE3 ABSPACK scaling algorithm.
;
_exptl_crystal_colour yellow
_exptl_crystal_density_diffrn 1.356
_exptl_crystal_description prism
_exptl_crystal_F_000 2272
_exptl_crystal_size_max 0.384
_exptl_crystal_size_mid 0.155
_exptl_crystal_size_min 0.08
_refine_diff_density_max 0.761
_refine_diff_density_min -0.413
_refine_diff_density_rms 0.063
_refine_ls_extinction_method none
_refine_ls_goodness_of_fit_ref 1.095
_refine_ls_hydrogen_treatment mixed
_refine_ls_matrix_type full
_refine_ls_number_parameters 668
_refine_ls_number_reflns 11659
_refine_ls_number_restraints 0
_refine_ls_restrained_S_all 1.095
_refine_ls_R_factor_all 0.0623
_refine_ls_R_factor_gt 0.0455
_refine_ls_shift/su_max 0.002
_refine_ls_shift/su_mean 0
_refine_ls_structure_factor_coef Fsqd
_refine_ls_weighting_details 'w=1/[\s^2^(Fo^2^)+(0.0293P)^2^+5.1994P] where P=(Fo^2^+2Fc^2^)/3'
_refine_ls_weighting_scheme calc
_refine_ls_wR_factor_gt 0.0971
_refine_ls_wR_factor_ref 0.1047
_reflns_Friedel_coverage 0
_reflns_number_gt 9102
_reflns_number_total 11659
_reflns_threshold_expression 'I > 2\s(I)'
_cod_data_source_file d1gc00388g2.cif
_cod_data_source_block 17ma054_mm044
_cod_depositor_comments 'Adding full bibliography for 7242639--7242644.cif.'
_cod_original_sg_symbol_H-M 'P 21/n'
_cod_database_code 7242643

loop_
_symmetry_equiv_pos_as_xyz
'x, y, z'
'-x+1/2, y+1/2, -z+1/2'
'-x, -y, -z'
'x-1/2, -y-1/2, z-1/2'

loop_
_atom_site_label
_atom_site_type_symbol
_atom_site_fract_x
_atom_site_fract_y
_atom_site_fract_z
_atom_site_U_iso_or_equiv
_atom_site_adp_type
_atom_site_occupancy
_atom_site_site_symmetry_order
_atom_site_calc_flag
_atom_site_refinement_flags_posn
_atom_site_refinement_flags_adp
_atom_site_refinement_flags_occupancy
_atom_site_disorder_assembly
_atom_site_disorder_group
C1 C 0.66315(18) 0.74451(13) 0.32944(11) 0.0230(5) Uani 1 1 d . . . . .
C2 C 0.71085(18) 0.80851(13) 0.31478(11) 0.0253(5) Uani 1 1 d . . . . .
C3 C 0.8677(2) 0.88038(17) 0.36784(14) 0.0451(8) Uani 1 1 d . . . . .
H3A H 0.86421 0.906226 0.329262 0.068 Uiso 1 1 calc R U . . .
H3B H 0.938506 0.860725 0.379638 0.068 Uiso 1 1 calc R U . . .
H3C H 0.851516 0.913735 0.399222 0.068 Uiso 1 1 calc R U . . .
C4 C 0.68969(18) 0.85451(13) 0.25962(11) 0.0259(5) Uani 1 1 d . . . . .
H4A H 0.728945 0.90034 0.267428 0.031 Uiso 1 1 calc R U . . .
H4B H 0.613903 0.866401 0.251949 0.031 Uiso 1 1 calc R U . . .
C5 C 0.72006(19) 0.81946(14) 0.20266(11) 0.0267(5) Uani 1 1 d . . . . .
H5A H 0.797524 0.81608 0.206833 0.032 Uiso 1 1 calc R U . . .
H5B H 0.691236 0.769864 0.19855 0.032 Uiso 1 1 calc R U . . .
C6 C 0.6790(2) 0.86224(15) 0.14627(12) 0.0326(6) Uani 1 1 d . . . . .
H6A H 0.704689 0.91253 0.151731 0.039 Uiso 1 1 calc R U . . .
H6B H 0.601329 0.863539 0.141414 0.039 Uiso 1 1 calc R U . . .
C7 C 0.7117(2) 0.83179(18) 0.08882(13) 0.0444(7) Uani 1 1 d . . . . .
H7A H 0.788248 0.834516 0.091628 0.067 Uiso 1 1 calc R U . . .
H7B H 0.678683 0.859881 0.053802 0.067 Uiso 1 1 calc R U . . .
H7C H 0.689236 0.781311 0.083927 0.067 Uiso 1 1 calc R U . . .
C8 C 0.71343(19) 0.66041(14) 0.41693(12) 0.0287(6) Uani 1 1 d . . . . .
C9 C 0.66887(19) 0.60015(14) 0.38439(11) 0.0279(6) Uani 1 1 d . . . . .
C10 C 0.6716(2) 0.53506(15) 0.41717(13) 0.0341(6) Uani 1 1 d . . . . .
H10 H 0.642932 0.492582 0.397277 0.041 Uiso 1 1 calc R U . . .
C11 C 0.7149(2) 0.53171(17) 0.47746(13) 0.0419(7) Uani 1 1 d . . . . .
H11 H 0.71614 0.486891 0.498239 0.05 Uiso 1 1 calc R U . . .
C12 C 0.7567(2) 0.59251(18) 0.50842(13) 0.0449(8) Uani 1 1 d . . . . .
H12 H 0.785676 0.589582 0.550145 0.054 Uiso 1 1 calc R U . . .
C13 C 0.7558(2) 0.65712(17) 0.47797(12) 0.0387(7) Uani 1 1 d . . . . .
H13 H 0.783957 0.699283 0.498581 0.046 Uiso 1 1 calc R U . . .
C14 C 0.48348(17) 0.75496(13) 0.24712(11) 0.0233(5) Uani 1 1 d . . . . .
C15 C 0.42540(19) 0.81101(13) 0.26768(12) 0.0280(5) Uani 1 1 d . . . . .
C16 C 0.2891(2) 0.89875(16) 0.21473(15) 0.0441(8) Uani 1 1 d . . . . .
H16A H 0.325433 0.945046 0.213266 0.066 Uiso 1 1 calc R U . . .
H16B H 0.253805 0.897388 0.250621 0.066 Uiso 1 1 calc R U . . .
H16C H 0.236952 0.89325 0.178143 0.066 Uiso 1 1 calc R U . . .
C17 C 0.4231(2) 0.83739(15) 0.33043(13) 0.0353(6) Uani 1 1 d . . . . .
H17A H 0.450905 0.798918 0.359262 0.042 Uiso 1 1 calc R U . . .
H17B H 0.349014 0.845928 0.335451 0.042 Uiso 1 1 calc R U . . .
C18 C 0.4854(2) 0.90644(16) 0.34735(14) 0.0417(7) Uani 1 1 d . . . . .
H18A H 0.557713 0.900037 0.338277 0.05 Uiso 1 1 calc R U . . .
H18B H 0.452621 0.946564 0.321896 0.05 Uiso 1 1 calc R U . . .
C19 C 0.4908(3) 0.9268(2) 0.41367(16) 0.0594(10) Uani 1 1 d . . . . .
H19A H 0.420181 0.941822 0.421173 0.071 Uiso 1 1 calc R U . . .
H19B H 0.51186 0.883898 0.439149 0.071 Uiso 1 1 calc R U . . .
C20 C 0.5680(3) 0.9873(2) 0.43192(19) 0.0753(12) Uani 1 1 d . . . . .
H20A H 0.63811 0.972603 0.424642 0.113 Uiso 1 1 calc R U . . .
H20B H 0.570047 0.998139 0.475078 0.113 Uiso 1 1 calc R U . . .
H20C H 0.545992 1.030451 0.407872 0.113 Uiso 1 1 calc R U . . .
C21 C 0.47653(18) 0.70522(14) 0.14299(12) 0.0283(6) Uani 1 1 d . . . . .
C22 C 0.50201(18) 0.63518(14) 0.16533(12) 0.0274(5) Uani 1 1 d . . . . .
C23 C 0.51761(19) 0.58313(16) 0.12166(13) 0.0347(6) Uani 1 1 d . . . . .
H23 H 0.532981 0.534732 0.134013 0.042 Uiso 1 1 calc R U . . .
C24 C 0.5110(2) 0.60114(18) 0.06132(14) 0.0438(8) Uani 1 1 d . . . . .
H24 H 0.521141 0.564757 0.032777 0.053 Uiso 1 1 calc R U . . .
C25 C 0.4897(2) 0.67156(19) 0.04123(14) 0.0461(8) Uani 1 1 d . . . . .
H25 H 0.487423 0.683476 -0.000362 0.055 Uiso 1 1 calc R U . . .
C26 C 0.4719(2) 0.72362(16) 0.08247(12) 0.0362(6) Uani 1 1 d . . . . .
H26 H 0.45658 0.771831 0.069534 0.043 Uiso 1 1 calc R U . . .
C27 C 0.51855(17) 0.21439(13) 0.26036(11) 0.0228(5) Uani 1 1 d . . . . .
C28 C 0.57736(18) 0.15884(13) 0.23984(11) 0.0242(5) Uani 1 1 d . . . . .
C29 C 0.7177(2) 0.07416(15) 0.29296(14) 0.0389(7) Uani 1 1 d . . . . .
H29A H 0.683063 0.027001 0.292264 0.058 Uiso 1 1 calc R U . . .
H29B H 0.767502 0.079086 0.330586 0.058 Uiso 1 1 calc R U . . .
H29C H 0.755389 0.078093 0.258136 0.058 Uiso 1 1 calc R U . . .
C30 C 0.5807(2) 0.13168(14) 0.17748(12) 0.0305(6) Uani 1 1 d . . . . .
H30A H 0.655117 0.127027 0.171839 0.037 Uiso 1 1 calc R U . . .
H30B H 0.54784 0.168243 0.148202 0.037 Uiso 1 1 calc R U . . .
C31 C 0.5261(2) 0.05928(15) 0.16198(13) 0.0383(7) Uani 1 1 d . . . . .
H31A H 0.562632 0.021465 0.18863 0.046 Uiso 1 1 calc R U . . .
H31B H 0.452976 0.062324 0.170411 0.046 Uiso 1 1 calc R U . . .
C32 C 0.5244(2) 0.03713(18) 0.09597(13) 0.0458(8) Uani 1 1 d . . . . .
H32A H 0.597383 0.036028 0.087172 0.055 Uiso 1 1 calc R U . . .
H32B H 0.495572 -0.012356 0.090261 0.055 Uiso 1 1 calc R U . . .
C33 C 0.4606(3) 0.0865(2) 0.05157(16) 0.0753(13) Uani 1 1 d . . . . .
H33A H 0.389237 0.090198 0.061419 0.113 Uiso 1 1 calc R U . . .
H33B H 0.457749 0.06705 0.010492 0.113 Uiso 1 1 calc R U . . .
H33C H 0.493117 0.1344 0.053738 0.113 Uiso 1 1 calc R U . . .
C34 C 0.52394(18) 0.26506(13) 0.36393(11) 0.0262(5) Uani 1 1 d . . . . .
C35 C 0.49707(18) 0.33499(14) 0.34151(12) 0.0278(6) Uani 1 1 d . . . . .
C36 C 0.47891(19) 0.38663(16) 0.38472(13) 0.0358(6) Uani 1 1 d . . . . .
H36 H 0.462116 0.434763 0.372111 0.043 Uiso 1 1 calc R U . . .
C37 C 0.4850(2) 0.36870(18) 0.44551(14) 0.0443(8) Uani 1 1 d . . . . .
H37 H 0.472692 0.404768 0.473857 0.053 Uiso 1 1 calc R U . . .
C38 C 0.5088(2) 0.29916(18) 0.46549(13) 0.0425(7) Uani 1 1 d . . . . .
H38 H 0.511507 0.287326 0.507121 0.051 Uiso 1 1 calc R U . . .
C39 C 0.5287(2) 0.24710(16) 0.42459(12) 0.0343(6) Uani 1 1 d . . . . .
H39 H 0.545529 0.19921 0.437895 0.041 Uiso 1 1 calc R U . . .
C40 C 0.34176(17) 0.22428(13) 0.17639(11) 0.0223(5) Uani 1 1 d . . . . .
C41 C 0.29346(18) 0.15998(13) 0.18979(11) 0.0241(5) Uani 1 1 d . . . . .
C42 C 0.1405(2) 0.08730(16) 0.13245(14) 0.0413(7) Uani 1 1 d . . . . .
H42A H 0.152826 0.054016 0.166937 0.062 Uiso 0.5 1 calc R U P . .
H42B H 0.069118 0.106763 0.128807 0.062 Uiso 0.5 1 calc R U P . .
H42C H 0.148918 0.061444 0.095172 0.062 Uiso 0.5 1 calc R U P . .
H42D H 0.094415 0.094132 0.093674 0.062 Uiso 0.5 1 calc R U P . .
H42E H 0.178124 0.041385 0.131804 0.062 Uiso 0.5 1 calc R U P . .
H42F H 0.098324 0.086705 0.165438 0.062 Uiso 0.5 1 calc R U P . .
C43 C 0.31186(18) 0.11417(13) 0.24511(11) 0.0256(5) Uani 1 1 d . . . . .
H43A H 0.387299 0.101392 0.253567 0.031 Uiso 1 1 calc R U . . .
H43B H 0.271583 0.068776 0.237074 0.031 Uiso 1 1 calc R U . . .
C44 C 0.28043(19) 0.15028(14) 0.30164(11) 0.0285(5) Uani 1 1 d . . . . .
H44A H 0.308895 0.199987 0.30531 0.034 Uiso 1 1 calc R U . . .
H44B H 0.202918 0.153387 0.297225 0.034 Uiso 1 1 calc R U . . .
C45 C 0.3217(2) 0.10807(17) 0.35857(13) 0.0386(7) Uani 1 1 d . . . . .
H45A H 0.296564 0.057626 0.353374 0.046 Uiso 1 1 calc R U . . .
H45B H 0.399377 0.10713 0.363562 0.046 Uiso 1 1 calc R U . . .
C46 C 0.2886(2) 0.1386(2) 0.41568(14) 0.0528(9) Uani 1 1 d . . . . .
H46A H 0.308151 0.18968 0.419555 0.079 Uiso 1 1 calc R U . . .
H46B H 0.323874 0.111988 0.450986 0.079 Uiso 1 1 calc R U . . .
H46C H 0.212345 0.13383 0.413467 0.079 Uiso 1 1 calc R U . . .
C47 C 0.29499(18) 0.30843(13) 0.08864(11) 0.0247(5) Uani 1 1 d . . . . .
C48 C 0.33647(18) 0.36914(13) 0.12233(11) 0.0234(5) Uani 1 1 d . . . . .
C49 C 0.33294(19) 0.43463(14) 0.09022(12) 0.0290(6) Uani 1 1 d . . . . .
H49 H 0.358557 0.477333 0.110968 0.035 Uiso 1 1 calc R U . . .
C50 C 0.2932(2) 0.43828(15) 0.02939(12) 0.0346(6) Uani 1 1 d . . . . .
H50 H 0.291771 0.483428 0.009095 0.042 Uiso 1 1 calc R U . . .
C51 C 0.2553(2) 0.37733(16) -0.00282(12) 0.0375(7) Uani 1 1 d . . . . .
H51 H 0.229137 0.380304 -0.044932 0.045 Uiso 1 1 calc R U . . .
C52 C 0.2562(2) 0.31232(15) 0.02738(12) 0.0319(6) Uani 1 1 d . . . . .
H52 H 0.230037 0.27009 0.006065 0.038 Uiso 1 1 calc R U . . .
N1 N 0.79105(16) 0.82107(12) 0.36093(10) 0.0308(5) Uani 1 1 d . . . . .
N2 N 0.80017(17) 0.77126(13) 0.40388(10) 0.0338(5) Uani 1 1 d . . . . .
N3 N 0.72171(15) 0.72583(11) 0.38382(9) 0.0260(4) Uani 1 1 d . . . . .
N4 N 0.36577(16) 0.83961(11) 0.21795(10) 0.0302(5) Uani 1 1 d . . . . .
N5 N 0.37846(16) 0.80751(12) 0.16654(10) 0.0308(5) Uani 1 1 d . . . . .
N6 N 0.44993(15) 0.75670(11) 0.18573(9) 0.0244(4) Uani 1 1 d . . . . .
N7 N 0.63873(15) 0.13133(11) 0.28980(10) 0.0264(5) Uani 1 1 d . . . . .
N8 N 0.62545(16) 0.16418(11) 0.34085(10) 0.0280(5) Uani 1 1 d . . . . .
N9 N 0.55269(15) 0.21377(11) 0.32170(9) 0.0234(4) Uani 1 1 d . . . . .
N10 N 0.21646(16) 0.14665(11) 0.14205(10) 0.0274(5) Uani 1 1 d . . . . .
N11 N 0.20994(16) 0.19647(11) 0.09906(10) 0.0283(5) Uani 1 1 d . . . . .
N12 N 0.28613(15) 0.24302(11) 0.12111(9) 0.0233(4) Uani 1 1 d . . . . .
O1 O 0.62909(13) 0.60126(9) 0.32637(8) 0.0299(4) Uani 1 1 d . . . . .
O2 O 0.50904(13) 0.61679(9) 0.22321(8) 0.0303(4) Uani 1 1 d . . . . .
O3 O 0.49160(13) 0.35298(9) 0.28382(8) 0.0299(4) Uani 1 1 d . . . . .
O4 O 0.37366(13) 0.36756(9) 0.18064(8) 0.0275(4) Uani 1 1 d . . . . .
O5 O 0.62594(16) 0.46712(12) 0.25916(11) 0.0397(5) Uani 1 1 d . . . . .
O6 O 0.37506(16) 0.50225(11) 0.24347(10) 0.0383(5) Uani 1 1 d . . . . .
Ni1 Ni 0.56997(2) 0.68260(2) 0.28334(2) 0.02175(8) Uani 1 1 d . . . . .
Ni2 Ni 0.43250(2) 0.28660(2) 0.22362(2) 0.02062(8) Uani 1 1 d . . . . .
H5C H 0.615(2) 0.5027(16) 0.2738(13) 0.031 Uiso 1 1 d . U . . .
H5D H 0.582(2) 0.4396(16) 0.2675(13) 0.031 Uiso 1 1 d . U . . .
H6C H 0.418(2) 0.5320(16) 0.2391(13) 0.031 Uiso 1 1 d . U . . .
H6D H 0.389(2) 0.4631(16) 0.2293(13) 0.031 Uiso 1 1 d . U . . .

loop_
_atom_site_aniso_label
_atom_site_aniso_U_11
_atom_site_aniso_U_22
_atom_site_aniso_U_33
_atom_site_aniso_U_23
_atom_site_aniso_U_13
_atom_site_aniso_U_12
C1 0.0220(11) 0.0219(12) 0.0258(12) -0.0028(10) 0.0058(9) 0.0005(10)
C2 0.0213(12) 0.0262(13) 0.0283(13) -0.0058(10) 0.0032(10) -0.0011(10)
C3 0.0417(16) 0.0456(19) 0.0438(17) 0.0026(14) -0.0072(14) -0.0250(14)
C4 0.0215(12) 0.0215(13) 0.0349(14) -0.0006(10) 0.0048(10) -0.0007(10)
C5 0.0234(12) 0.0255(13) 0.0312(13) 0.0006(10) 0.0039(10) 0.0006(10)
C6 0.0246(13) 0.0357(16) 0.0369(15) 0.0021(12) 0.0023(11) 0.0037(11)
C7 0.0375(16) 0.063(2) 0.0323(16) 0.0042(14) 0.0034(13) 0.0046(15)
C8 0.0249(12) 0.0324(15) 0.0292(13) 0.0031(11) 0.0055(10) -0.0010(11)
C9 0.0219(12) 0.0332(15) 0.0292(13) 0.0026(11) 0.0052(10) 0.0005(11)
C10 0.0296(13) 0.0338(15) 0.0393(16) 0.0087(12) 0.0067(12) 0.0008(12)
C11 0.0412(16) 0.0468(19) 0.0391(16) 0.0164(14) 0.0105(13) 0.0056(14)
C12 0.0429(17) 0.062(2) 0.0297(15) 0.0119(14) 0.0060(13) 0.0025(15)
C13 0.0379(15) 0.0495(19) 0.0287(14) -0.0006(13) 0.0045(12) -0.0042(14)
C14 0.0190(11) 0.0187(12) 0.0325(13) -0.0021(10) 0.0042(10) -0.0025(9)
C15 0.0222(12) 0.0233(13) 0.0387(15) -0.0011(11) 0.0057(11) -0.0026(10)
C16 0.0317(15) 0.0334(16) 0.067(2) 0.0032(14) 0.0073(14) 0.0159(13)
C17 0.0331(14) 0.0318(15) 0.0437(16) -0.0056(12) 0.0143(12) -0.0002(12)
C18 0.0425(16) 0.0407(17) 0.0447(18) -0.0136(14) 0.0156(14) -0.0049(14)
C19 0.057(2) 0.074(3) 0.052(2) -0.0282(18) 0.0223(17) -0.0145(19)
C20 0.068(3) 0.086(3) 0.069(3) -0.029(2) 0.004(2) -0.007(2)
C21 0.0205(12) 0.0278(14) 0.0351(14) -0.0068(11) -0.0005(10) -0.0025(10)
C22 0.0180(11) 0.0262(14) 0.0360(14) -0.0055(11) -0.0025(10) -0.0026(10)
C23 0.0231(13) 0.0353(16) 0.0444(17) -0.0126(13) 0.0013(12) -0.0014(11)
C24 0.0356(15) 0.050(2) 0.0462(18) -0.0229(15) 0.0091(13) -0.0057(14)
C25 0.0428(17) 0.062(2) 0.0334(16) -0.0078(15) 0.0062(13) -0.0116(15)
C26 0.0353(15) 0.0384(16) 0.0332(15) -0.0020(12) -0.0001(12) -0.0057(12)
C27 0.0186(11) 0.0230(13) 0.0261(12) -0.0018(10) 0.0017(9) -0.0048(9)
C28 0.0194(11) 0.0213(12) 0.0320(13) 0.0003(10) 0.0043(10) -0.0005(10)
C29 0.0318(14) 0.0357(16) 0.0482(18) 0.0002(13) 0.0026(13) 0.0140(12)
C30 0.0302(13) 0.0313(15) 0.0314(14) -0.0027(11) 0.0087(11) 0.0023(11)
C31 0.0410(16) 0.0352(16) 0.0391(16) -0.0111(13) 0.0080(13) -0.0007(13)
C32 0.0421(17) 0.052(2) 0.0426(18) -0.0193(15) 0.0027(14) 0.0103(15)
C33 0.081(3) 0.091(3) 0.047(2) -0.022(2) -0.014(2) 0.027(2)
C34 0.0205(11) 0.0264(14) 0.0303(13) -0.0070(10) -0.0002(10) -0.0004(10)
C35 0.0181(11) 0.0287(14) 0.0338(14) -0.0071(11) -0.0049(10) -0.0028(10)
C36 0.0245(13) 0.0340(16) 0.0464(17) -0.0134(13) -0.0031(12) 0.0059(11)
C37 0.0321(15) 0.055(2) 0.0446(18) -0.0247(15) 0.0029(13) 0.0064(14)
C38 0.0391(16) 0.057(2) 0.0319(15) -0.0115(14) 0.0070(12) -0.0010(14)
C39 0.0308(14) 0.0386(16) 0.0321(14) -0.0023(12) 0.0005(11) -0.0005(12)
C40 0.0197(11) 0.0226(12) 0.0248(12) -0.0017(10) 0.0037(9) 0.0026(9)
C41 0.0205(11) 0.0209(12) 0.0306(13) -0.0039(10) 0.0028(10) -0.0003(10)
C42 0.0413(16) 0.0358(16) 0.0442(17) -0.0014(13) -0.0024(13) -0.0199(13)
C43 0.0200(11) 0.0197(12) 0.0366(14) 0.0023(10) 0.0029(10) -0.0014(10)
C44 0.0234(12) 0.0287(14) 0.0336(14) 0.0015(11) 0.0054(10) 0.0005(10)
C45 0.0284(14) 0.0488(19) 0.0377(16) 0.0072(13) 0.0022(12) 0.0026(13)
C46 0.0386(17) 0.085(3) 0.0353(17) 0.0074(17) 0.0059(13) -0.0019(17)
C47 0.0252(12) 0.0235(13) 0.0262(13) -0.0003(10) 0.0064(10) -0.0013(10)
C48 0.0198(11) 0.0227(13) 0.0276(13) -0.0018(10) 0.0030(9) -0.0001(9)
C49 0.0260(12) 0.0253(14) 0.0354(14) 0.0008(11) 0.0041(11) -0.0007(10)
C50 0.0354(14) 0.0318(15) 0.0366(15) 0.0092(12) 0.0049(12) -0.0014(12)
C51 0.0404(16) 0.0468(18) 0.0245(13) 0.0036(12) 0.0026(12) -0.0031(13)
C52 0.0330(14) 0.0364(16) 0.0263(13) -0.0058(11) 0.0047(11) -0.0058(12)
N1 0.0286(11) 0.0307(12) 0.0322(12) -0.0024(10) 0.0017(9) -0.0081(9)
N2 0.0321(12) 0.0388(14) 0.0288(12) 0.0006(10) -0.0006(9) -0.0115(10)
N3 0.0240(10) 0.0275(12) 0.0259(11) -0.0025(9) 0.0022(8) -0.0051(9)
N4 0.0214(10) 0.0235(11) 0.0459(14) -0.0005(10) 0.0056(10) 0.0041(9)
N5 0.0242(11) 0.0263(12) 0.0405(13) 0.0002(10) 0.0000(9) 0.0033(9)
N6 0.0188(9) 0.0195(10) 0.0336(12) -0.0007(9) -0.0002(8) 0.0017(8)
N7 0.0207(10) 0.0246(11) 0.0333(12) -0.0005(9) 0.0028(9) 0.0035(8)
N8 0.0237(10) 0.0272(12) 0.0318(12) 0.0000(9) 0.0007(9) 0.0033(9)
N9 0.0190(9) 0.0227(11) 0.0275(11) -0.0004(8) 0.0004(8) -0.0006(8)
N10 0.0261(11) 0.0226(11) 0.0326(12) -0.0028(9) 0.0017(9) -0.0068(9)
N11 0.0274(11) 0.0256(11) 0.0302(11) -0.0044(9) -0.0010(9) -0.0080(9)
N12 0.0217(10) 0.0220(11) 0.0258(10) -0.0047(8) 0.0018(8) -0.0031(8)
O1 0.0330(9) 0.0234(9) 0.0311(10) 0.0005(7) -0.0021(8) -0.0014(8)
O2 0.0298(9) 0.0208(9) 0.0367(10) -0.0029(8) -0.0061(8) -0.0026(7)
O3 0.0327(9) 0.0181(9) 0.0350(10) -0.0043(7) -0.0072(8) -0.0012(7)
O4 0.0347(9) 0.0175(9) 0.0274(9) -0.0012(7) -0.0043(7) 0.0011(7)
O5 0.0360(11) 0.0254(11) 0.0618(14) -0.0052(10) 0.0204(10) 0.0005(9)
O6 0.0338(11) 0.0206(10) 0.0641(14) -0.0083(10) 0.0187(10) -0.0009(8)
Ni1 0.01820(15) 0.01762(16) 0.02860(17) -0.00242(12) 0.00091(12) -0.00106(12)
Ni2 0.01837(15) 0.01566(16) 0.02674(17) -0.00225(12) -0.00002(12) -0.00091(12)

loop_
_atom_type_symbol
_atom_type_description
_atom_type_scat_dispersion_real
_atom_type_scat_dispersion_imag
_atom_type_scat_source
C C 0.0033 0.0016 'International Tables Vol C Tables 4.2.6.8 and 6.1.1.4'
H H 0 0 'International Tables Vol C Tables 4.2.6.8 and 6.1.1.4'
N N 0.0061 0.0033 'International Tables Vol C Tables 4.2.6.8 and 6.1.1.4'
Ni Ni 0.3393 1.1124 'International Tables Vol C Tables 4.2.6.8 and 6.1.1.4'
O O 0.0106 0.006 'International Tables Vol C Tables 4.2.6.8 and 6.1.1.4'

loop_
_exptl_crystal_face_index_h
_exptl_crystal_face_index_k
_exptl_crystal_face_index_l
_exptl_crystal_face_perp_dist
0 0 -1 0.0402
0 0 1 0.0402
0 1 0 0.0773
0 -1 0 0.0773
-5 1 -2 0.1598
1 0 -1 0.1542

loop_
_geom_angle_atom_site_label_1
_geom_angle_atom_site_label_2
_geom_angle_atom_site_label_3
_geom_angle
_geom_angle_site_symmetry_1
_geom_angle_site_symmetry_3
_geom_angle_publ_flag
N3 C1 C2 102.7(2) . . ?
N3 C1 Ni1 123.82(18) . . ?
C2 C1 Ni1 131.75(19) . . ?
N1 C2 C1 106.1(2) . . ?
N1 C2 C4 123.3(2) . . ?
C1 C2 C4 130.4(2) . . ?
N1 C3 H3A 109.5 . . ?
N1 C3 H3B 109.5 . . ?
H3A C3 H3B 109.5 . . ?
N1 C3 H3C 109.5 . . ?
H3A C3 H3C 109.5 . . ?
H3B C3 H3C 109.5 . . ?
C2 C4 C5 114.0(2) . . ?
C2 C4 H4A 108.8 . . ?
C5 C4 H4A 108.8 . . ?
C2 C4 H4B 108.8 . . ?
C5 C4 H4B 108.8 . . ?
H4A C4 H4B 107.7 . . ?
C6 C5 C4 111.5(2) . . ?
C6 C5 H5A 109.3 . . ?
C4 C5 H5A 109.3 . . ?
C6 C5 H5B 109.3 . . ?
C4 C5 H5B 109.3 . . ?
H5A C5 H5B 108 . . ?
C5 C6 C7 113.6(2) . . ?
C5 C6 H6A 108.8 . . ?
C7 C6 H6A 108.8 . . ?
C5 C6 H6B 108.8 . . ?
C7 C6 H6B 108.8 . . ?
H6A C6 H6B 107.7 . . ?
C6 C7 H7A 109.5 . . ?
C6 C7 H7B 109.5 . . ?
H7A C7 H7B 109.5 . . ?
C6 C7 H7C 109.5 . . ?
H7A C7 H7C 109.5 . . ?
H7B C7 H7C 109.5 . . ?
C13 C8 C9 122.7(3) . . ?
C13 C8 N3 119.6(2) . . ?
C9 C8 N3 117.5(2) . . ?
O1 C9 C8 124.2(2) . . ?
O1 C9 C10 119.9(2) . . ?
C8 C9 C10 115.8(2) . . ?
C11 C10 C9 121.4(3) . . ?
C11 C10 H10 119.3 . . ?
C9 C10 H10 119.3 . . ?
C10 C11 C12 121.3(3) . . ?
C10 C11 H11 119.4 . . ?
C12 C11 H11 119.4 . . ?
C13 C12 C11 119.2(3) . . ?
C13 C12 H12 120.4 . . ?
C11 C12 H12 120.4 . . ?
C12 C13 C8 119.7(3) . . ?
C12 C13 H13 120.2 . . ?
C8 C13 H13 120.2 . . ?
N6 C14 C15 102.0(2) . . ?
N6 C14 Ni1 122.03(17) . . ?
C15 C14 Ni1 135.4(2) . . ?
N4 C15 C14 106.6(2) . . ?
N4 C15 C17 123.4(2) . . ?
C14 C15 C17 129.9(2) . . ?
N4 C16 H16A 109.5 . . ?
N4 C16 H16B 109.5 . . ?
H16A C16 H16B 109.5 . . ?
N4 C16 H16C 109.5 . . ?
H16A C16 H16C 109.5 . . ?
H16B C16 H16C 109.5 . . ?
C15 C17 C18 115.0(2) . . ?
C15 C17 H17A 108.5 . . ?
C18 C17 H17A 108.5 . . ?
C15 C17 H17B 108.5 . . ?
C18 C17 H17B 108.5 . . ?
H17A C17 H17B 107.5 . . ?
C19 C18 C17 113.1(3) . . ?
C19 C18 H18A 109 . . ?
C17 C18 H18A 109 . . ?
C19 C18 H18B 109 . . ?
C17 C18 H18B 109 . . ?
H18A C18 H18B 107.8 . . ?
C20 C19 C18 112.1(3) . . ?
C20 C19 H19A 109.2 . . ?
C18 C19 H19A 109.2 . . ?
C20 C19 H19B 109.2 . . ?
C18 C19 H19B 109.2 . . ?
H19A C19 H19B 107.9 . . ?
C19 C20 H20A 109.5 . . ?
C19 C20 H20B 109.5 . . ?
H20A C20 H20B 109.5 . . ?
C19 C20 H20C 109.5 . . ?
H20A C20 H20C 109.5 . . ?
H20B C20 H20C 109.5 . . ?
C26 C21 C22 123.0(2) . . ?
C26 C21 N6 120.5(2) . . ?
C22 C21 N6 116.4(2) . . ?
O2 C22 C23 120.2(2) . . ?
O2 C22 C21 123.9(2) . . ?
C23 C22 C21 115.8(2) . . ?
C24 C23 C22 121.1(3) . . ?
C24 C23 H23 119.4 . . ?
C22 C23 H23 119.4 . . ?
C23 C24 C25 121.4(3) . . ?
C23 C24 H24 119.3 . . ?
C25 C24 H24 119.3 . . ?
C26 C25 C24 119.1(3) . . ?
C26 C25 H25 120.5 . . ?
C24 C25 H25 120.5 . . ?
C25 C26 C21 119.5(3) . . ?
C25 C26 H26 120.2 . . ?
C21 C26 H26 120.2 . . ?
N9 C27 C28 102.3(2) . . ?
N9 C27 Ni2 121.85(17) . . ?
C28 C27 Ni2 135.01(19) . . ?
N7 C28 C27 106.5(2) . . ?
N7 C28 C30 122.9(2) . . ?
C27 C28 C30 130.6(2) . . ?
N7 C29 H29A 109.5 . . ?
N7 C29 H29B 109.5 . . ?
H29A C29 H29B 109.5 . . ?
N7 C29 H29C 109.5 . . ?
H29A C29 H29C 109.5 . . ?
H29B C29 H29C 109.5 . . ?
C28 C30 C31 115.5(2) . . ?
C28 C30 H30A 108.4 . . ?
C31 C30 H30A 108.4 . . ?
C28 C30 H30B 108.4 . . ?
C31 C30 H30B 108.4 . . ?
H30A C30 H30B 107.5 . . ?
C32 C31 C30 113.1(2) . . ?
C32 C31 H31A 109 . . ?
C30 C31 H31A 109 . . ?
C32 C31 H31B 109 . . ?
C30 C31 H31B 109 . . ?
H31A C31 H31B 107.8 . . ?
C33 C32 C31 113.6(3) . . ?
C33 C32 H32A 108.8 . . ?
C31 C32 H32A 108.8 . . ?
C33 C32 H32B 108.8 . . ?
C31 C32 H32B 108.8 . . ?
H32A C32 H32B 107.7 . . ?
C32 C33 H33A 109.5 . . ?
C32 C33 H33B 109.5 . . ?
H33A C33 H33B 109.5 . . ?
C32 C33 H33C 109.5 . . ?
H33A C33 H33C 109.5 . . ?
H33B C33 H33C 109.5 . . ?
C39 C34 C35 122.5(2) . . ?
C39 C34 N9 120.5(2) . . ?
C35 C34 N9 116.8(2) . . ?
O3 C35 C36 120.5(2) . . ?
O3 C35 C34 123.4(2) . . ?
C36 C35 C34 116.1(2) . . ?
C37 C36 C35 121.2(3) . . ?
C37 C36 H36 119.4 . . ?
C35 C36 H36 119.4 . . ?
C38 C37 C36 121.0(3) . . ?
C38 C37 H37 119.5 . . ?
C36 C37 H37 119.5 . . ?
C39 C38 C37 119.6(3) . . ?
C39 C38 H38 120.2 . . ?
C37 C38 H38 120.2 . . ?
C38 C39 C34 119.6(3) . . ?
C38 C39 H39 120.2 . . ?
C34 C39 H39 120.2 . . ?
N12 C40 C41 102.7(2) . . ?
N12 C40 Ni2 123.41(17) . . ?
C41 C40 Ni2 132.25(19) . . ?
N10 C41 C40 106.4(2) . . ?
N10 C41 C43 123.4(2) . . ?
C40 C41 C43 130.1(2) . . ?
N10 C42 H42A 109.5 . . ?
N10 C42 H42B 109.5 . . ?
H42A C42 H42B 109.5 . . ?
N10 C42 H42C 109.5 . . ?
H42A C42 H42C 109.5 . . ?
H42B C42 H42C 109.5 . . ?
N10 C42 H42D 109.5 . . ?
H42A C42 H42D 141.1 . . ?
H42B C42 H42D 56.3 . . ?
H42C C42 H42D 56.3 . . ?
N10 C42 H42E 109.5 . . ?
H42A C42 H42E 56.3 . . ?
H42B C42 H42E 141.1 . . ?
H42C C42 H42E 56.3 . . ?
H42D C42 H42E 109.5 . . ?
N10 C42 H42F 109.5 . . ?
H42A C42 H42F 56.3 . . ?
H42B C42 H42F 56.3 . . ?
H42C C42 H42F 141.1 . . ?
H42D C42 H42F 109.5 . . ?
H42E C42 H42F 109.5 . . ?
C41 C43 C44 113.9(2) . . ?
C41 C43 H43A 108.8 . . ?
C44 C43 H43A 108.8 . . ?
C41 C43 H43B 108.8 . . ?
C44 C43 H43B 108.8 . . ?
H43A C43 H43B 107.7 . . ?
C45 C44 C43 111.1(2) . . ?
C45 C44 H44A 109.4 . . ?
C43 C44 H44A 109.4 . . ?
C45 C44 H44B 109.4 . . ?
C43 C44 H44B 109.4 . . ?
H44A C44 H44B 108 . . ?
C46 C45 C44 113.9(2) . . ?
C46 C45 H45A 108.8 . . ?
C44 C45 H45A 108.8 . . ?
C46 C45 H45B 108.8 . . ?
C44 C45 H45B 108.8 . . ?
H45A C45 H45B 107.7 . . ?
C45 C46 H46A 109.5 . . ?
C45 C46 H46B 109.5 . . ?
H46A C46 H46B 109.5 . . ?
C45 C46 H46C 109.5 . . ?
H46A C46 H46C 109.5 . . ?
H46B C46 H46C 109.5 . . ?
C52 C47 C48 122.3(2) . . ?
C52 C47 N12 120.1(2) . . ?
C48 C47 N12 117.4(2) . . ?
O4 C48 C49 120.1(2) . . ?
O4 C48 C47 124.0(2) . . ?
C49 C48 C47 115.8(2) . . ?
C50 C49 C48 121.5(2) . . ?
C50 C49 H49 119.2 . . ?
C48 C49 H49 119.2 . . ?
C49 C50 C51 121.3(3) . . ?
C49 C50 H50 119.4 . . ?
C51 C50 H50 119.4 . . ?
C52 C51 C50 118.8(3) . . ?
C52 C51 H51 120.6 . . ?
C50 C51 H51 120.6 . . ?
C51 C52 C47 120.2(2) . . ?
C51 C52 H52 119.9 . . ?
C47 C52 H52 119.9 . . ?
N2 N1 C2 113.7(2) . . ?
N2 N1 C3 117.5(2) . . ?
C2 N1 C3 128.8(2) . . ?
N1 N2 N3 102.56(19) . . ?
N2 N3 C1 115.0(2) . . ?
N2 N3 C8 118.1(2) . . ?
C1 N3 C8 126.6(2) . . ?
N5 N4 C15 113.8(2) . . ?
N5 N4 C16 117.6(2) . . ?
C15 N4 C16 128.6(2) . . ?
N4 N5 N6 102.0(2) . . ?
N5 N6 C14 115.6(2) . . ?
N5 N6 C21 118.6(2) . . ?
C14 N6 C21 125.5(2) . . ?
N8 N7 C28 113.3(2) . . ?
N8 N7 C29 118.1(2) . . ?
C28 N7 C29 128.5(2) . . ?
N7 N8 N9 102.57(19) . . ?
N8 N9 C27 115.3(2) . . ?
N8 N9 C34 119.2(2) . . ?
C27 N9 C34 125.3(2) . . ?
N11 N10 C41 113.4(2) . . ?
N11 N10 C42 116.7(2) . . ?
C41 N10 C42 129.8(2) . . ?
N10 N11 N12 102.73(18) . . ?
N11 N12 C40 114.8(2) . . ?
N11 N12 C47 118.09(19) . . ?
C40 N12 C47 126.9(2) . . ?
C9 O1 Ni1 125.42(16) . . ?
C22 O2 Ni1 118.98(15) . . ?
C35 O3 Ni2 118.90(15) . . ?
C48 O4 Ni2 125.48(15) . . ?
H5C O5 H5D 105(3) . . ?
H6C O6 H6D 112(3) . . ?
C14 Ni1 C1 95.15(10) . . ?
C14 Ni1 O1 166.58(9) . . ?
C1 Ni1 O1 92.01(9) . . ?
C14 Ni1 O2 90.01(9) . . ?
C1 Ni1 O2 162.78(9) . . ?
O1 Ni1 O2 86.43(7) . . ?
C27 Ni2 C40 94.86(10) . . ?
C27 Ni2 O4 166.82(9) . . ?
C40 Ni2 O4 92.12(9) . . ?
C27 Ni2 O3 90.38(9) . . ?
C40 Ni2 O3 163.46(9) . . ?
O4 Ni2 O3 86.02(7) . . ?

loop_
_geom_bond_atom_site_label_1
_geom_bond_atom_site_label_2
_geom_bond_distance
_geom_bond_site_symmetry_2
_geom_bond_publ_flag
C1 N3 1.372(3) . ?
C1 C2 1.397(3) . ?
C1 Ni1 1.854(2) . ?
C2 N1 1.362(3) . ?
C2 C4 1.488(3) . ?
C3 N1 1.470(3) . ?
C3 H3A 0.98 . ?
C3 H3B 0.98 . ?
C3 H3C 0.98 . ?
C4 C5 1.530(3) . ?
C4 H4A 0.99 . ?
C4 H4B 0.99 . ?
C5 C6 1.512(3) . ?
C5 H5A 0.99 . ?
C5 H5B 0.99 . ?
C6 C7 1.518(4) . ?
C6 H6A 0.99 . ?
C6 H6B 0.99 . ?
C7 H7A 0.98 . ?
C7 H7B 0.98 . ?
C7 H7C 0.98 . ?
C8 C13 1.389(4) . ?
C8 C9 1.406(4) . ?
C8 N3 1.432(3) . ?
C9 O1 1.317(3) . ?
C9 C10 1.408(4) . ?
C10 C11 1.377(4) . ?
C10 H10 0.95 . ?
C11 C12 1.387(4) . ?
C11 H11 0.95 . ?
C12 C13 1.376(4) . ?
C12 H12 0.95 . ?
C13 H13 0.95 . ?
C14 N6 1.372(3) . ?
C14 C15 1.398(3) . ?
C14 Ni1 1.848(2) . ?
C15 N4 1.357(3) . ?
C15 C17 1.488(4) . ?
C16 N4 1.469(3) . ?
C16 H16A 0.98 . ?
C16 H16B 0.98 . ?
C16 H16C 0.98 . ?
C17 C18 1.527(4) . ?
C17 H17A 0.99 . ?
C17 H17B 0.99 . ?
C18 C19 1.518(4) . ?
C18 H18A 0.99 . ?
C18 H18B 0.99 . ?
C19 C20 1.514(5) . ?
C19 H19A 0.99 . ?
C19 H19B 0.99 . ?
C20 H20A 0.98 . ?
C20 H20B 0.98 . ?
C20 H20C 0.98 . ?
C21 C26 1.385(4) . ?
C21 C22 1.410(4) . ?
C21 N6 1.427(3) . ?
C22 O2 1.325(3) . ?
C22 C23 1.407(4) . ?
C23 C24 1.377(4) . ?
C23 H23 0.95 . ?
C24 C25 1.393(4) . ?
C24 H24 0.95 . ?
C25 C26 1.376(4) . ?
C25 H25 0.95 . ?
C26 H26 0.95 . ?
C27 N9 1.372(3) . ?
C27 C28 1.396(3) . ?
C27 Ni2 1.847(2) . ?
C28 N7 1.363(3) . ?
C28 C30 1.486(3) . ?
C29 N7 1.463(3) . ?
C29 H29A 0.98 . ?
C29 H29B 0.98 . ?
C29 H29C 0.98 . ?
C30 C31 1.529(4) . ?
C30 H30A 0.99 . ?
C30 H30B 0.99 . ?
C31 C32 1.526(4) . ?
C31 H31A 0.99 . ?
C31 H31B 0.99 . ?
C32 C33 1.497(5) . ?
C32 H32A 0.99 . ?
C32 H32B 0.99 . ?
C33 H33A 0.98 . ?
C33 H33B 0.98 . ?
C33 H33C 0.98 . ?
C34 C39 1.386(4) . ?
C34 C35 1.413(4) . ?
C34 N9 1.426(3) . ?
C35 O3 1.321(3) . ?
C35 C36 1.403(4) . ?
C36 C37 1.387(4) . ?
C36 H36 0.95 . ?
C37 C38 1.382(4) . ?
C37 H37 0.95 . ?
C38 C39 1.378(4) . ?
C38 H38 0.95 . ?
C39 H39 0.95 . ?
C40 N12 1.373(3) . ?
C40 C41 1.397(3) . ?
C40 Ni2 1.853(2) . ?
C41 N10 1.362(3) . ?
C41 C43 1.487(3) . ?
C42 N10 1.465(3) . ?
C42 H42A 0.98 . ?
C42 H42B 0.98 . ?
C42 H42C 0.98 . ?
C42 H42D 0.98 . ?
C42 H42E 0.98 . ?
C42 H42F 0.98 . ?
C43 C44 1.536(3) . ?
C43 H43A 0.99 . ?
C43 H43B 0.99 . ?
C44 C45 1.517(4) . ?
C44 H44A 0.99 . ?
C44 H44B 0.99 . ?
C45 C46 1.514(4) . ?
C45 H45A 0.99 . ?
C45 H45B 0.99 . ?
C46 H46A 0.98 . ?
C46 H46B 0.98 . ?
C46 H46C 0.98 . ?
C47 C52 1.384(3) . ?
C47 C48 1.412(3) . ?
C47 N12 1.425(3) . ?
C48 O4 1.316(3) . ?
C48 C49 1.406(3) . ?
C49 C50 1.377(4) . ?
C49 H49 0.95 . ?
C50 C51 1.387(4) . ?
C50 H50 0.95 . ?
C51 C52 1.379(4) . ?
C51 H51 0.95 . ?
C52 H52 0.95 . ?
N1 N2 1.323(3) . ?
N2 N3 1.339(3) . ?
N4 N5 1.324(3) . ?
N5 N6 1.340(3) . ?
N7 N8 1.325(3) . ?
N8 N9 1.335(3) . ?
N10 N11 1.325(3) . ?
N11 N12 1.342(3) . ?
O1 Ni1 1.8838(17) . ?
O2 Ni1 1.8922(17) . ?
O3 Ni2 1.8930(17) . ?
O4 Ni2 1.8767(16) . ?
O5 H5C 0.76(3) . ?
O5 H5D 0.81(3) . ?
O6 H6C 0.79(3) . ?
O6 H6D 0.82(3) . ?

loop_
_geom_torsion_atom_site_label_1
_geom_torsion_atom_site_label_2
_geom_torsion_atom_site_label_3
_geom_torsion_atom_site_label_4
_geom_torsion
_geom_torsion_site_symmetry_1
_geom_torsion_site_symmetry_2
_geom_torsion_site_symmetry_3
_geom_torsion_site_symmetry_4
_geom_torsion_publ_flag
N3 C1 C2 N1 0.0(3) . . . . ?
Ni1 C1 C2 N1 -164.84(19) . . . . ?
N3 C1 C2 C4 175.8(2) . . . . ?
Ni1 C1 C2 C4 11.0(4) . . . . ?
N1 C2 C4 C5 106.5(3) . . . . ?
C1 C2 C4 C5 -68.8(3) . . . . ?
C2 C4 C5 C6 169.6(2) . . . . ?
C4 C5 C6 C7 177.1(2) . . . . ?
C13 C8 C9 O1 -179.2(2) . . . . ?
N3 C8 C9 O1 -4.0(4) . . . . ?
C13 C8 C9 C10 -1.3(4) . . . . ?
N3 C8 C9 C10 173.9(2) . . . . ?
O1 C9 C10 C11 178.4(2) . . . . ?
C8 C9 C10 C11 0.4(4) . . . . ?
C9 C10 C11 C12 0.6(4) . . . . ?
C10 C11 C12 C13 -0.7(4) . . . . ?
C11 C12 C13 C8 -0.2(4) . . . . ?
C9 C8 C13 C12 1.2(4) . . . . ?
N3 C8 C13 C12 -173.9(2) . . . . ?
N6 C14 C15 N4 -0.4(2) . . . . ?
Ni1 C14 C15 N4 -171.44(19) . . . . ?
N6 C14 C15 C17 178.9(2) . . . . ?
Ni1 C14 C15 C17 7.9(4) . . . . ?
N4 C15 C17 C18 -78.8(3) . . . . ?
C14 C15 C17 C18 102.0(3) . . . . ?
C15 C17 C18 C19 -173.6(3) . . . . ?
C17 C18 C19 C20 170.0(3) . . . . ?
C26 C21 C22 O2 178.5(2) . . . . ?
N6 C21 C22 O2 -4.6(3) . . . . ?
C26 C21 C22 C23 -3.1(4) . . . . ?
N6 C21 C22 C23 173.8(2) . . . . ?
O2 C22 C23 C24 -179.8(2) . . . . ?
C21 C22 C23 C24 1.8(4) . . . . ?
C22 C23 C24 C25 0.7(4) . . . . ?
C23 C24 C25 C26 -1.9(4) . . . . ?
C24 C25 C26 C21 0.6(4) . . . . ?
C22 C21 C26 C25 2.0(4) . . . . ?
N6 C21 C26 C25 -174.8(2) . . . . ?
N9 C27 C28 N7 0.2(2) . . . . ?
Ni2 C27 C28 N7 169.63(19) . . . . ?
N9 C27 C28 C30 -178.5(2) . . . . ?
Ni2 C27 C28 C30 -9.1(4) . . . . ?
N7 C28 C30 C31 75.7(3) . . . . ?
C27 C28 C30 C31 -105.8(3) . . . . ?
C28 C30 C31 C32 175.4(2) . . . . ?
C30 C31 C32 C33 -65.0(4) . . . . ?
C39 C34 C35 O3 -179.6(2) . . . . ?
N9 C34 C35 O3 4.1(3) . . . . ?
C39 C34 C35 C36 2.2(4) . . . . ?
N9 C34 C35 C36 -174.0(2) . . . . ?
O3 C35 C36 C37 -179.6(2) . . . . ?
C34 C35 C36 C37 -1.4(4) . . . . ?
C35 C36 C37 C38 -0.3(4) . . . . ?
C36 C37 C38 C39 1.2(4) . . . . ?
C37 C38 C39 C34 -0.4(4) . . . . ?
C35 C34 C39 C38 -1.4(4) . . . . ?
N9 C34 C39 C38 174.7(2) . . . . ?
N12 C40 C41 N10 0.6(2) . . . . ?
Ni2 C40 C41 N10 165.81(18) . . . . ?
N12 C40 C41 C43 -175.6(2) . . . . ?
Ni2 C40 C41 C43 -10.5(4) . . . . ?
N10 C41 C43 C44 -108.8(3) . . . . ?
C40 C41 C43 C44 66.9(3) . . . . ?
C41 C43 C44 C45 -168.1(2) . . . . ?
C43 C44 C45 C46 -176.9(2) . . . . ?
C52 C47 C48 O4 179.7(2) . . . . ?
N12 C47 C48 O4 4.8(3) . . . . ?
C52 C47 C48 C49 1.9(3) . . . . ?
N12 C47 C48 C49 -173.0(2) . . . . ?
O4 C48 C49 C50 -179.1(2) . . . . ?
C47 C48 C49 C50 -1.3(4) . . . . ?
C48 C49 C50 C51 -0.2(4) . . . . ?
C49 C50 C51 C52 1.1(4) . . . . ?
C50 C51 C52 C47 -0.4(4) . . . . ?
C48 C47 C52 C51 -1.1(4) . . . . ?
N12 C47 C52 C51 173.6(2) . . . . ?
C1 C2 N1 N2 0.3(3) . . . . ?
C4 C2 N1 N2 -175.9(2) . . . . ?
C1 C2 N1 C3 178.7(3) . . . . ?
C4 C2 N1 C3 2.5(4) . . . . ?
C2 N1 N2 N3 -0.4(3) . . . . ?
C3 N1 N2 N3 -179.0(2) . . . . ?
N1 N2 N3 C1 0.4(3) . . . . ?
N1 N2 N3 C8 174.3(2) . . . . ?
C2 C1 N3 N2 -0.2(3) . . . . ?
Ni1 C1 N3 N2 166.17(17) . . . . ?
C2 C1 N3 C8 -173.6(2) . . . . ?
Ni1 C1 N3 C8 -7.2(3) . . . . ?
C13 C8 N3 N2 24.7(3) . . . . ?
C9 C8 N3 N2 -150.7(2) . . . . ?
C13 C8 N3 C1 -162.1(2) . . . . ?
C9 C8 N3 C1 22.5(4) . . . . ?
C14 C15 N4 N5 0.4(3) . . . . ?
C17 C15 N4 N5 -179.0(2) . . . . ?
C14 C15 N4 C16 178.5(2) . . . . ?
C17 C15 N4 C16 -0.8(4) . . . . ?
C15 N4 N5 N6 -0.2(3) . . . . ?
C16 N4 N5 N6 -178.6(2) . . . . ?
N4 N5 N6 C14 0.0(3) . . . . ?
N4 N5 N6 C21 173.7(2) . . . . ?
C15 C14 N6 N5 0.3(3) . . . . ?
Ni1 C14 N6 N5 172.88(16) . . . . ?
C15 C14 N6 C21 -173.0(2) . . . . ?
Ni1 C14 N6 C21 -0.4(3) . . . . ?
C26 C21 N6 N5 30.3(3) . . . . ?
C22 C21 N6 N5 -146.7(2) . . . . ?
C26 C21 N6 C14 -156.7(2) . . . . ?
C22 C21 N6 C14 26.4(3) . . . . ?
C27 C28 N7 N8 -0.3(3) . . . . ?
C30 C28 N7 N8 178.6(2) . . . . ?
C27 C28 N7 C29 -177.4(2) . . . . ?
C30 C28 N7 C29 1.4(4) . . . . ?
C28 N7 N8 N9 0.2(3) . . . . ?
C29 N7 N8 N9 177.7(2) . . . . ?
N7 N8 N9 C27 -0.1(3) . . . . ?
N7 N8 N9 C34 -174.4(2) . . . . ?
C28 C27 N9 N8 -0.1(3) . . . . ?
Ni2 C27 N9 N8 -171.28(16) . . . . ?
C28 C27 N9 C34 173.9(2) . . . . ?
Ni2 C27 N9 C34 2.7(3) . . . . ?
C39 C34 N9 N8 -30.3(3) . . . . ?
C35 C34 N9 N8 146.1(2) . . . . ?
C39 C34 N9 C27 156.0(2) . . . . ?
C35 C34 N9 C27 -27.7(3) . . . . ?
C40 C41 N10 N11 -0.3(3) . . . . ?
C43 C41 N10 N11 176.3(2) . . . . ?
C40 C41 N10 C42 -179.0(3) . . . . ?
C43 C41 N10 C42 -2.4(4) . . . . ?
C41 N10 N11 N12 -0.2(3) . . . . ?
C42 N10 N11 N12 178.7(2) . . . . ?
N10 N11 N12 C40 0.6(3) . . . . ?
N10 N11 N12 C47 -173.87(19) . . . . ?
C41 C40 N12 N11 -0.8(3) . . . . ?
Ni2 C40 N12 N11 -167.71(16) . . . . ?
C41 C40 N12 C47 173.1(2) . . . . ?
Ni2 C40 N12 C47 6.2(3) . . . . ?
C52 C47 N12 N11 -23.8(3) . . . . ?
C48 C47 N12 N11 151.2(2) . . . . ?
C52 C47 N12 C40 162.4(2) . . . . ?
C48 C47 N12 C40 -22.5(3) . . . . ?
C8 C9 O1 Ni1 -27.8(3) . . . . ?
C10 C9 O1 Ni1 154.34(18) . . . . ?
C23 C22 O2 Ni1 142.68(19) . . . . ?
C21 C22 O2 Ni1 -39.0(3) . . . . ?
C36 C35 O3 Ni2 -141.95(19) . . . . ?
C34 C35 O3 Ni2 40.0(3) . . . . ?
C49 C48 O4 Ni2 -154.89(18) . . . . ?
C47 C48 O4 Ni2 27.4(3) . . . . ?
N6 C14 Ni1 C1 132.47(19) . . . . ?
C15 C14 Ni1 C1 -57.8(3) . . . . ?
N6 C14 Ni1 O1 -105.6(4) . . . . ?
C15 C14 Ni1 O1 64.1(5) . . . . ?
N6 C14 Ni1 O2 -31.09(19) . . . . ?
C15 C14 Ni1 O2 138.6(3) . . . . ?
N3 C1 Ni1 C14 152.4(2) . . . . ?
C2 C1 Ni1 C14 -45.6(2) . . . . ?
N3 C1 Ni1 O1 -16.3(2) . . . . ?
C2 C1 Ni1 O1 145.8(2) . . . . ?
N3 C1 Ni1 O2 -100.7(3) . . . . ?
C2 C1 Ni1 O2 61.4(4) . . . . ?
C9 O1 Ni1 C14 -88.5(4) . . . . ?
C9 O1 Ni1 C1 33.7(2) . . . . ?
C9 O1 Ni1 O2 -163.43(19) . . . . ?
C22 O2 Ni1 C14 50.24(18) . . . . ?
C22 O2 Ni1 C1 -57.5(4) . . . . ?
C22 O2 Ni1 O1 -142.71(18) . . . . ?
N9 C27 Ni2 C40 -134.71(19) . . . . ?
C28 C27 Ni2 C40 57.5(3) . . . . ?
N9 C27 Ni2 O4 103.6(4) . . . . ?
C28 C27 Ni2 O4 -64.3(5) . . . . ?
N9 C27 Ni2 O3 29.59(19) . . . . ?
C28 C27 Ni2 O3 -138.2(2) . . . . ?
N12 C40 Ni2 C27 -151.4(2) . . . . ?
C41 C40 Ni2 C27 46.0(2) . . . . ?
N12 C40 Ni2 O4 17.4(2) . . . . ?
C41 C40 Ni2 O4 -145.2(2) . . . . ?
N12 C40 Ni2 O3 100.5(3) . . . . ?
C41 C40 Ni2 O3 -62.1(4) . . . . ?
C48 O4 Ni2 C27 87.7(4) . . . . ?
C48 O4 Ni2 C40 -34.28(19) . . . . ?
C48 O4 Ni2 O3 162.17(19) . . . . ?
C35 O3 Ni2 C27 -50.47(18) . . . . ?
C35 O3 Ni2 C40 58.2(4) . . . . ?
C35 O3 Ni2 O4 142.21(18) . . . . ?
